data_7250672
loop_
_publ_author_name
'Chaib Draa, Yacine Malik'
'\"Ors, Taylan'
'Deroche, Irena'
'Dejoie, Catherine'
'Paillaud, Jean-Louis'

_publ_section_title
;
 3D ED for the localization of cations in potassium exchanged and
 partially dehydrated nano Y zeolite
;
_journal_issue 30
_journal_name_full CrystEngComm
_journal_page_first 5095
_journal_page_last 5099
_journal_paper_doi 10.1039/D5CE00520E
_journal_volume 27
_journal_year 2025
_chemical_formula_sum 'Al0.6 K0.593 O4.04 Si1.4'
_chemical_formula_weight 143.32
_space_group_IT_number 227
_space_group_name_Hall '-F 4vw 2vw 3'
_space_group_name_H-M_alt 'F d -3 m :2'
_symmetry_cell_setting cubic
_audit_creation_date 2025-07-03T01:21
_audit_creation_method 'created in GSAS-II'
_audit_update_record
;
2025-07-08 deposited with the CCDC.	2025-07-08 downloaded from the CCDC.
;
_cell_angle_alpha 90
_cell_angle_beta 90
_cell_angle_gamma 90
_cell_formula_units_Z 96
_cell_length_a 24.88160(3)
_cell_length_b 24.88160
_cell_length_c 24.88160
_cell_volume 15404.050(19)
_computing_structure_refinement 'GSAS-II (Toby & Von Dreele, J. Appl. Cryst. 46, 544-549, 2013)'
_diffrn_ambient_pressure 100
_diffrn_ambient_temperature 293
_diffrn_radiation_polarisn_ratio 0.0100
_diffrn_radiation_probe x-ray
_diffrn_radiation_wavelength 0.35442
_exptl_crystal_density_diffrn 1.4832
_exptl_crystal_recrystallization_method 'hydrothermal synthesis and cations exchange'
_pd_block_id 2025-07-03T01:21|KY_ID22_Rietveld|PaillaudJean-Louis|ID22ESRF
_pd_calc_method 'Rietveld Refinement'
_pd_meas_2theta_range_inc 0.00150
_pd_meas_2theta_range_max 52.04250
_pd_meas_2theta_range_min 0.00150
_pd_phase_name 'KY dehydrated in situ ID22'
_pd_proc_2theta_range_inc 0.00150
_pd_proc_2theta_range_max 52.04140
_pd_proc_2theta_range_min 0.00040
_pd_proc_info_datetime 2025-07-03T01:21
_pd_proc_ls_background_function
;
Background function: "chebyschev" function with 28 terms:
    287.014, -15.121, 1638.293, -34066.007, 60450.601, 862609.607, 
    -2.337591944e6, -9.234318227e6, 3.0379324834e7, 5.2640963083e7, 
    -2.12454852296e8, -1.68194647958e8, 9.16960973054e8, 2.64549132652e8, 
    -2.600072050247e9, 3.8919788824e7, 4.989464348049e9, -1.060125947363e9, 
    -6.528608764419e9, 2.271887526564e9, 5.743664027614e9, -2.553746143705e9, 
    -3.252268195985e9, 1.676573806375e9, 1.071284837545e9, -6.09147110898e8, 
    -1.56074281908e8, 9.5048444853e7, 
  Background peak parameters: pos, int, sig, gam:
    4.867, 121635.969, 4856.144, 0.100, 
    13.476, 10614.374, 5071.508, 0.100, 
;
_pd_proc_ls_pref_orient_corr 'March-Dollase correction coef. = 1.000 axis = [0, 0, 1]'
_pd_proc_ls_profile_function
;
Finger-Cox-Jephcoat function parameters U, V, W, X, Y, SH/L:
  peak variance(Gauss) = Utan(Th)^2^+Vtan(Th)+W:
  peak HW(Lorentz) = X/cos(Th)+Ytan(Th); SH/L = S/L+H/L
  U, V, W in (centideg)^2^, X & Y in centideg
    85.657, -0.690, -4.013, 0.547, -0.901, 0.001, 

;
_pd_proc_ls_prof_R_factor 0.04360
_pd_proc_ls_prof_wR_expected 0.00989
_pd_proc_ls_prof_wR_factor 0.04029
_pd_proc_number_of_points 34695
_refine_diff_density_max 1.427
_refine_diff_density_min -1.146
_refine_ls_goodness_of_fit_all 4.074
_refine_ls_matrix_type full
_refine_ls_number_constraints 11
_refine_ls_number_parameters 22
_refine_ls_number_restraints 11
_refine_ls_R_Fsqd_factor 0.06627
_refine_ls_shift/su_max 0.0059
_refine_ls_shift/su_mean 0.0006
_refine_ls_weighting_scheme sigma
_refine_ls_wR_factor_obs 0.04029
_reflns_d_resolution_high 0.518
_reflns_d_resolution_low 14.365
_reflns_limit_h_max 48
_reflns_limit_h_min 1
_reflns_limit_k_max 33
_reflns_limit_k_min 0
_reflns_limit_l_max 27
_reflns_limit_l_min 0
_reflns_number_total 2744
_cod_data_source_file d5ce00520e1.cif
_cod_data_source_block KY_ID22_Rietveld
_cod_depositor_comments 'Adding full bibliography for 7250672.cif.'
_cod_original_cell_volume 15404.04(6)
_cod_original_sg_symbol_H-M 'F d -3 m'
_cod_database_code 7250672
_gsas_gsasii_version 5816
_refine_ls_r_f_factor 0.05735
_gsas_proc_ls_prof_r_b_factor 0.07876
_gsas_proc_ls_prof_wr_b_factor 0.09355

loop_
_space_group_symop_id
_space_group_symop_operation_xyz
1 x,y,z
2 z,x,y
3 y,z,x
4 1/4+x,1/4+y,-z
5 -z,1/4+x,1/4+y
6 1/4+y,-z,1/4+x
7 1/4-z,1/2+x,3/4-y
8 3/4-y,1/4-z,1/2+x
9 1/2+y,1/4-z,3/4-x
10 3/4-x,1/2+y,1/4-z
11 1/4-z,3/4-x,1/2+y
12 1/2+x,3/4-y,1/4-z
13 y,x,z
14 z,y,x
15 x,z,y
16 1/4+y,1/4+x,-z
17 -z,1/4+y,1/4+x
18 1/4+x,-z,1/4+y
19 1/4-z,1/2+y,3/4-x
20 3/4-x,1/4-z,1/2+y
21 1/2+x,1/4-z,3/4-y
22 3/4-y,1/2+x,1/4-z
23 1/4-z,3/4-y,1/2+x
24 1/2+y,3/4-x,1/4-z
25 -x,-y,-z
26 -z,-x,-y
27 -y,-z,-x
28 3/4-x,3/4-y,z
29 z,3/4-x,3/4-y
30 3/4-y,z,3/4-x
31 3/4+z,1/2-x,1/4+y
32 1/4+y,3/4+z,1/2-x
33 1/2-y,3/4+z,1/4+x
34 1/4+x,1/2-y,3/4+z
35 3/4+z,1/4+x,1/2-y
36 1/2-x,1/4+y,3/4+z
37 -y,-x,-z
38 -z,-y,-x
39 -x,-z,-y
40 3/4-y,3/4-x,z
41 z,3/4-y,3/4-x
42 3/4-x,z,3/4-y
43 3/4+z,1/2-y,1/4+x
44 1/4+x,3/4+z,1/2-y
45 1/2-x,3/4+z,1/4+y
46 1/4+y,1/2-x,3/4+z
47 3/4+z,1/4+y,1/2-x
48 1/2-y,1/4+x,3/4+z
49 x,1/2+y,1/2+z
50 z,1/2+x,1/2+y
51 y,1/2+z,1/2+x
52 1/4+x,3/4+y,1/2-z
53 -z,3/4+x,3/4+y
54 1/4+y,1/2-z,3/4+x
55 1/4-z,x,1/4-y
56 3/4-y,3/4-z,x
57 1/2+y,3/4-z,1/4-x
58 3/4-x,y,3/4-z
59 1/4-z,1/4-x,y
60 1/2+x,1/4-y,3/4-z
61 y,1/2+x,1/2+z
62 z,1/2+y,1/2+x
63 x,1/2+z,1/2+y
64 1/4+y,3/4+x,1/2-z
65 -z,3/4+y,3/4+x
66 1/4+x,1/2-z,3/4+y
67 1/4-z,y,1/4-x
68 3/4-x,3/4-z,y
69 1/2+x,3/4-z,1/4-y
70 3/4-y,x,3/4-z
71 1/4-z,1/4-y,x
72 1/2+y,1/4-x,3/4-z
73 -x,1/2-y,1/2-z
74 -z,1/2-x,1/2-y
75 -y,1/2-z,1/2-x
76 3/4-x,1/4-y,1/2+z
77 z,1/4-x,1/4-y
78 3/4-y,1/2+z,1/4-x
79 3/4+z,-x,3/4+y
80 1/4+y,1/4+z,-x
81 1/2-y,1/4+z,3/4+x
82 1/4+x,-y,1/4+z
83 3/4+z,3/4+x,-y
84 1/2-x,3/4+y,1/4+z
85 -y,1/2-x,1/2-z
86 -z,1/2-y,1/2-x
87 -x,1/2-z,1/2-y
88 3/4-y,1/4-x,1/2+z
89 z,1/4-y,1/4-x
90 3/4-x,1/2+z,1/4-y
91 3/4+z,-y,3/4+x
92 1/4+x,1/4+z,-y
93 1/2-x,1/4+z,3/4+y
94 1/4+y,-x,1/4+z
95 3/4+z,3/4+y,-x
96 1/2-y,3/4+x,1/4+z
97 1/2+x,y,1/2+z
98 1/2+z,x,1/2+y
99 1/2+y,z,1/2+x
100 3/4+x,1/4+y,1/2-z
101 1/2-z,1/4+x,3/4+y
102 3/4+y,-z,3/4+x
103 3/4-z,1/2+x,1/4-y
104 1/4-y,1/4-z,x
105 y,1/4-z,1/4-x
106 1/4-x,1/2+y,3/4-z
107 3/4-z,3/4-x,y
108 x,3/4-y,3/4-z
109 1/2+y,x,1/2+z
110 1/2+z,y,1/2+x
111 1/2+x,z,1/2+y
112 3/4+y,1/4+x,1/2-z
113 1/2-z,1/4+y,3/4+x
114 3/4+x,-z,3/4+y
115 3/4-z,1/2+y,1/4-x
116 1/4-x,1/4-z,y
117 x,1/4-z,1/4-y
118 1/4-y,1/2+x,3/4-z
119 3/4-z,3/4-y,x
120 y,3/4-x,3/4-z
121 1/2-x,-y,1/2-z
122 1/2-z,-x,1/2-y
123 1/2-y,-z,1/2-x
124 1/4-x,3/4-y,1/2+z
125 1/2+z,3/4-x,1/4-y
126 1/4-y,z,1/4-x
127 1/4+z,1/2-x,3/4+y
128 3/4+y,3/4+z,-x
129 -y,3/4+z,3/4+x
130 3/4+x,1/2-y,1/4+z
131 1/4+z,1/4+x,-y
132 -x,1/4+y,1/4+z
133 1/2-y,-x,1/2-z
134 1/2-z,-y,1/2-x
135 1/2-x,-z,1/2-y
136 1/4-y,3/4-x,1/2+z
137 1/2+z,3/4-y,1/4-x
138 1/4-x,z,1/4-y
139 1/4+z,1/2-y,3/4+x
140 3/4+x,3/4+z,-y
141 -x,3/4+z,3/4+y
142 3/4+y,1/2-x,1/4+z
143 1/4+z,1/4+y,-x
144 -y,1/4+x,1/4+z
145 1/2+x,1/2+y,z
146 1/2+z,1/2+x,y
147 1/2+y,1/2+z,x
148 3/4+x,3/4+y,-z
149 1/2-z,3/4+x,1/4+y
150 3/4+y,1/2-z,1/4+x
151 3/4-z,x,3/4-y
152 1/4-y,3/4-z,1/2+x
153 y,3/4-z,3/4-x
154 1/4-x,y,1/4-z
155 3/4-z,1/4-x,1/2+y
156 x,1/4-y,1/4-z
157 1/2+y,1/2+x,z
158 1/2+z,1/2+y,x
159 1/2+x,1/2+z,y
160 3/4+y,3/4+x,-z
161 1/2-z,3/4+y,1/4+x
162 3/4+x,1/2-z,1/4+y
163 3/4-z,y,3/4-x
164 1/4-x,3/4-z,1/2+y
165 x,3/4-z,3/4-y
166 1/4-y,x,1/4-z
167 3/4-z,1/4-y,1/2+x
168 y,1/4-x,1/4-z
169 1/2-x,1/2-y,-z
170 1/2-z,1/2-x,-y
171 1/2-y,1/2-z,-x
172 1/4-x,1/4-y,z
173 1/2+z,1/4-x,3/4-y
174 1/4-y,1/2+z,3/4-x
175 1/4+z,-x,1/4+y
176 3/4+y,1/4+z,1/2-x
177 -y,1/4+z,1/4+x
178 3/4+x,-y,3/4+z
179 1/4+z,3/4+x,1/2-y
180 -x,3/4+y,3/4+z
181 1/2-y,1/2-x,-z
182 1/2-z,1/2-y,-x
183 1/2-x,1/2-z,-y
184 1/4-y,1/4-x,z
185 1/2+z,1/4-y,3/4-x
186 1/4-x,1/2+z,3/4-y
187 1/4+z,-y,1/4+x
188 3/4+x,1/4+z,1/2-y
189 -x,1/4+z,1/4+y
190 3/4+y,-x,3/4+z
191 1/4+z,3/4+y,1/2-x
192 -y,3/4+x,3/4+z

loop_
_atom_site_label
_atom_site_type_symbol
_atom_site_fract_x
_atom_site_fract_y
_atom_site_fract_z
_atom_site_occupancy
_atom_site_adp_type
_atom_site_U_iso_or_equiv
_atom_site_site_symmetry_multiplicity
Si Si 0.035885(29) 0.305148(25) 0.124250(27) 0.7000 Uiso 0.00863(8) 192
Al Al 0.035885(29) 0.305148(25) 0.124250(27) 0.3000 Uiso 0.00863(8) 192
O1 O 0.00000 0.35768(5) 0.14232(5) 1.0000 Uiso 0.01581(22) 96
O2 O 0.06766(6) 0.31992(8) 0.06766(6) 1.0000 Uiso 0.01581(22) 96
O3 O -0.00211(6) 0.25211(6) 0.11074(8) 1.0000 Uiso 0.01581(22) 96
O4 O 0.07778(6) 0.28694(9) 0.17222(6) 1.0000 Uiso 0.01581(22) 96
K(I) K 0.00000 0.00000 0.00000 0.3733(27) Uiso 0.02367(26) 16
Ow1 O 0.1511(7) 0.1511(7) 0.1511(7) 0.121(4) Uiso 0.0500 32
K(I'a) K 0.07192(11) 0.07192(11) 0.07192(11) 0.470(5) Uiso 0.02367(26) 32
K(I'b) K 0.0872(5) 0.0872(5) 0.0872(5) 0.121(4) Uiso 0.02367(26) 32
K(II) K 0.24986(3) 0.24986(3) 0.24986(3) 1.0000 Uiso 0.02367(26) 32

loop_
_atom_type_symbol
_atom_type_number_in_cell
_atom_type_scat_Cromer_Mann_a1
_atom_type_scat_Cromer_Mann_a2
_atom_type_scat_Cromer_Mann_a3
_atom_type_scat_Cromer_Mann_a4
_atom_type_scat_Cromer_Mann_b1
_atom_type_scat_Cromer_Mann_b2
_atom_type_scat_Cromer_Mann_b3
_atom_type_scat_Cromer_Mann_b4
_atom_type_scat_Cromer_Mann_c
_atom_type_scat_length_neutron
_atom_type_scat_source
_atom_type_scat_dispersion_real
_atom_type_scat_dispersion_imag
_atom_type_scat_dispersion_source
Al 57.6 6.4202 1.9002 1.5936 1.9646 3.0387 0.7426 31.5472 85.0886 1.1151 0.3449 https://raw.githubusercontent.com/AdvancedPhotonSource/GSAS-II/refs/heads/main/GSASII/atmdata.py 0.013 0.012 https://raw.githubusercontent.com/AdvancedPhotonSource/GSAS-II/refs/heads/main/GSASII/atmdata.py
K 56.883 8.2186 7.4398 1.0519 0.8659 12.7949 0.7748 213.187 41.6841 1.4228 0.367 https://raw.githubusercontent.com/AdvancedPhotonSource/GSAS-II/refs/heads/main/GSASII/atmdata.py 0.057 0.062 https://raw.githubusercontent.com/AdvancedPhotonSource/GSAS-II/refs/heads/main/GSASII/atmdata.py
O 387.874 3.0485 2.2868 1.5463 0.867 13.2771 5.7011 0.3239 32.9089 0.2508 0.5804 https://raw.githubusercontent.com/AdvancedPhotonSource/GSAS-II/refs/heads/main/GSASII/atmdata.py 0.000 0.001 https://raw.githubusercontent.com/AdvancedPhotonSource/GSAS-II/refs/heads/main/GSASII/atmdata.py
Si 134.4 6.2915 3.0353 1.9891 1.541 2.4386 32.3337 0.6785 81.6937 1.1407 0.4151 https://raw.githubusercontent.com/AdvancedPhotonSource/GSAS-II/refs/heads/main/GSASII/atmdata.py 0.017 0.016 https://raw.githubusercontent.com/AdvancedPhotonSource/GSAS-II/refs/heads/main/GSASII/atmdata.py

loop_
_geom_angle_atom_site_label_1
_geom_angle_atom_site_label_2
_geom_angle_atom_site_label_3
_geom_angle
_geom_angle_site_symmetry_1
_geom_angle_site_symmetry_2
_geom_angle_site_symmetry_3
_geom_angle_publ_flag
O1 Si O2 108.36(8) 1_555 1_555 1_555 yes
O1 Si O3 112.23(7) 1_555 1_555 1_555 yes
O2 Si O3 106.05(10) 1_555 1_555 1_555 yes
O1 Si O4 111.32(8) 1_555 1_555 1_555 yes
O2 Si O4 112.01(8) 1_555 1_555 1_555 yes
O3 Si O4 106.78(11) 1_555 1_555 1_555 yes
O1 Al O2 108.36(8) 1_555 1_555 1_555 yes
O1 Al O3 112.23(5) 1_555 1_555 1_555 yes
O2 Al O3 106.05(9) 1_555 1_555 1_555 yes
O1 Al O4 111.32(6) 1_555 1_555 1_555 yes
O2 Al O4 112.01(6) 1_555 1_555 1_555 yes
O3 Al O4 106.78(10) 1_555 1_555 1_555 yes
Si O1 Si 136.77(8) 1_555 1_555 87_555 yes
Si O2 Si 139.67(12) 1_555 1_555 14_555 yes
Si O3 Si 150.08(13) 1_555 1_555 184_555 yes
Si O4 Si 147.18(16) 1_555 1_555 67_555 yes
O4 K(I) O4 91.29(6) 55_555 1_555 95_445 yes
O4 K(I) O4 180 71_555 1_555 95_445 yes
O4 K(I) O4 88.71(6) 79_454 1_555 95_445 yes
O4 K(I) O4 88.71(6) 55_555 1_555 104_555 yes
O4 K(I) O4 88.71(7) 71_555 1_555 104_555 yes
O4 K(I) O4 91.29(6) 79_454 1_555 104_555 yes
O4 K(I) O4 91.29(7) 95_445 1_555 104_555 yes
O4 K(I) O4 91.29(6) 55_555 1_555 128_445 yes
O4 K(I) O4 91.29(7) 71_555 1_555 128_445 yes
O4 K(I) O4 88.71(6) 79_454 1_555 128_445 yes
O4 K(I) O4 88.71(7) 95_445 1_555 128_445 yes
O4 K(I) O4 180 104_555 1_555 128_445 yes
O4 K(I'a) O4 95.98(6) 55_555 1_555 71_555 yes
O4 K(I'a) O4 95.98(7) 55_555 1_555 104_555 yes
O4 K(I'a) O4 95.98(6) 71_555 1_555 104_555 yes
O4 K(I'b) O4 81.07(6) 55_555 1_555 71_555 yes
O4 K(I'b) O4 81.07(21) 55_555 1_555 104_555 yes
O4 K(I'b) O4 81.07(21) 71_555 1_555 104_555 yes
O4 K(I'b) Ow1 131.37(28) 55_555 1_555 1_555 yes
O4 K(I'b) Ow1 131.37(28) 71_555 1_555 1_555 yes
O4 K(I'b) Ow1 131.4(4) 104_555 1_555 1_555 yes
O2 K(II) O2 110.46(4) 59_555 1_555 67_555 yes
O2 K(II) O2 110.46(4) 59_555 1_555 105_555 yes
O2 K(II) O2 110.46(6) 67_555 1_555 105_555 yes
O3 K(II) O3 92.31(4) 59_555 1_555 105_555 yes
O3 K(II) O3 92.31(4) 59_555 1_555 154_555 yes
O3 K(II) O3 92.308(31) 105_555 1_555 154_555 yes

loop_
_geom_bond_atom_site_label_1
_geom_bond_atom_site_label_2
_geom_bond_distance
_geom_bond_site_symmetry_1
_geom_bond_site_symmetry_2
_geom_bond_publ_flag
Si O1 1.6455(12) 1_555 1_555 yes
Si O2 1.6562(11) 1_555 1_555 yes
Si O3 1.6578(12) 1_555 1_555 yes
Si O4 1.6482(13) 1_555 1_555 yes
Al O1 1.6455(11) 1_555 1_555 yes
Al O2 1.6562(8) 1_555 1_555 yes
Al O3 1.6578(10) 1_555 1_555 yes
Al O4 1.6482(11) 1_555 1_555 yes
K(I) O4 2.8872(12) 1_555 55_555 yes
K(I) O4 2.8872(12) 1_555 71_555 yes
K(I) O4 2.8872(12) 1_555 79_454 yes
K(I) O4 2.8872(12) 1_555 95_445 yes
K(I) O4 2.8872(12) 1_555 104_555 yes
K(I) O4 2.8872(12) 1_555 128_445 yes
K(I'a) O3 3.0974(20) 1_555 55_555 yes
K(I'a) O3 3.0974(21) 1_555 104_555 yes
K(I'a) O3 3.0974(21) 1_555 156_555 yes
K(I'a) O4 2.7164(22) 1_555 55_555 yes
K(I'a) O4 2.7164(22) 1_555 71_555 yes
K(I'a) O4 2.716(3) 1_555 104_555 yes
K(I'b) O4 3.1054(24) 1_555 55_555 yes
K(I'b) O4 3.1054(24) 1_555 71_555 yes
K(I'b) O4 3.105(12) 1_555 104_555 yes
K(I'b) Ow1 2.754(12) 1_555 1_555 yes
K(II) O2 2.9467(14) 1_555 59_555 yes
K(II) O2 2.9467(14) 1_555 67_555 yes
K(II) O2 2.9467(14) 1_555 105_555 yes
K(II) O3 2.7529(21) 1_555 59_555 yes
K(II) O3 2.7529(19) 1_555 105_555 yes
K(II) O3 2.7529(19) 1_555 154_555 yes
